data_7118194
loop_
_publ_author_name
'Yutronkie, Nathan J.'
'K\"uhne, Irina A'
'Korobkov, Ilia'
'Brusso, Jaclyn L.'
'Murugesu, Muralee'

_publ_section_title
;
 Connecting mononuclear dysprosium single-molecule magnets to form
 dinuclear complexes via in situ ligand oxidation
;
_journal_coden_ASTM CHCOFS
_journal_issue 4
_journal_name_full
;
 Chemical Communications (Cambridge, United Kingdom)
;
_journal_page_first 677
_journal_page_last 680
_journal_paper_doi 10.1039/c5cc07629c
_journal_volume 52
_journal_year 2016
_chemical_formula_sum 'C14 H13 Dy N8 O8 S'
_chemical_formula_weight 615.88
_space_group_crystal_system triclinic
_space_group_IT_number 2
_space_group_name_Hall '-P 1'
_space_group_name_H-M_alt 'P -1'
_symmetry_space_group_name_Hall '-P 1'
_symmetry_space_group_name_H-M 'P -1'
_atom_sites_solution_hydrogens mixed
_audit_creation_method SHELXL-2014/7
_audit_update_record
;
2015-09-08 deposited with the CCDC.
2015-10-30 downloaded from the CCDC.
;
_cell_angle_alpha 69.422(2)
_cell_angle_beta 77.825(2)
_cell_angle_gamma 77.336(2)
_cell_formula_units_Z 2
_cell_length_a 9.3478(3)
_cell_length_b 10.5315(4)
_cell_length_c 11.3151(4)
_cell_measurement_reflns_used 6292
_cell_measurement_temperature 200(2)
_cell_measurement_theta_max 28.28
_cell_measurement_theta_min 2.75
_cell_volume 1006.50(6)
_computing_cell_refinement 'APEX II, Bruker (2009)'
_computing_data_collection 'APEX II, Bruker (2009)'
_computing_data_reduction 'XPREP, Bruker (2009)'
_computing_molecular_graphics 'SHELXTL, Bruker (2004)'
_computing_publication_material 'SHELXTL, Bruker (2004)'
_computing_structure_refinement 'SHELXL-2014/7 (Sheldrick, 2014)'
_computing_structure_solution 'SHELXS-03 (Sheldrick, 2003)'
_diffrn_ambient_temperature 200(2)
_diffrn_measured_fraction_theta_full 0.988
_diffrn_measured_fraction_theta_max 0.981
_diffrn_measurement_device_type 'Bruker APEX-II CCD'
_diffrn_measurement_method '\f and \w scans'
_diffrn_radiation_type MoK\a
_diffrn_radiation_wavelength 0.71073
_diffrn_reflns_av_R_equivalents 0.0358
_diffrn_reflns_av_unetI/netI 0.0431
_diffrn_reflns_Laue_measured_fraction_full 0.988
_diffrn_reflns_Laue_measured_fraction_max 0.981
_diffrn_reflns_limit_h_max 12
_diffrn_reflns_limit_h_min -12
_diffrn_reflns_limit_k_max 14
_diffrn_reflns_limit_k_min -13
_diffrn_reflns_limit_l_max 15
_diffrn_reflns_limit_l_min -14
_diffrn_reflns_number 13612
_diffrn_reflns_point_group_measured_fraction_full 0.988
_diffrn_reflns_point_group_measured_fraction_max 0.981
_diffrn_reflns_theta_full 25.242
_diffrn_reflns_theta_max 28.325
_diffrn_reflns_theta_min 2.092
_exptl_absorpt_coefficient_mu 3.878
_exptl_absorpt_correction_T_max 0.7457
_exptl_absorpt_correction_T_min 0.5974
_exptl_absorpt_correction_type multi-scan
_exptl_absorpt_process_details 'SADABS, Bruker (2003)'
_exptl_crystal_colour colourless
_exptl_crystal_density_diffrn 2.032
_exptl_crystal_density_meas ?
_exptl_crystal_description block
_exptl_crystal_F_000 598
_exptl_crystal_size_max 0.110
_exptl_crystal_size_mid 0.070
_exptl_crystal_size_min 0.050
_refine_diff_density_max 1.605
_refine_diff_density_min -1.684
_refine_diff_density_rms 0.150
_refine_ls_extinction_method none
_refine_ls_goodness_of_fit_ref 1.022
_refine_ls_hydrogen_treatment constr
_refine_ls_matrix_type full
_refine_ls_number_parameters 290
_refine_ls_number_reflns 4926
_refine_ls_number_restraints 0
_refine_ls_restrained_S_all 1.022
_refine_ls_R_factor_all 0.0428
_refine_ls_R_factor_gt 0.0345
_refine_ls_shift/su_max 0.001
_refine_ls_shift/su_mean 0.000
_refine_ls_structure_factor_coef Fsqd
_refine_ls_weighting_details 'w=1/[\s^2^(Fo^2^)+(0.0542P)^2^] where P=(Fo^2^+2Fc^2^)/3'
_refine_ls_weighting_scheme calc
_refine_ls_wR_factor_gt 0.0825
_refine_ls_wR_factor_ref 0.0863
_reflns_Friedel_coverage 0.000
_reflns_number_gt 4299
_reflns_number_total 4926
_reflns_threshold_expression 'I > 2\s(I)'
_cod_data_source_file c5cc07629c2.cif
_cod_data_source_block mm486
_cod_depositor_comments
;
The following automatic conversions were performed:

'_exptl_crystal_density_meas' value 'n/a' was changed to '?' - the
value is perceived as not measured.

Automatic conversion script
Id: cif_fix_values 4268 2015-11-12 08:31:59Z antanas 
;
_cod_database_code 7118194
_shelx_shelxl_version_number 2014/7
_shelx_space_group_comment
; 
The symmetry employed for this shelxl refinement is uniquely defined 
by the following loop, which should always be used as a source of 
symmetry information in preference to the above space-group names. 
They are only intended as comments. 
;
_shelx_estimated_absorpt_t_min 0.675
_shelx_estimated_absorpt_t_max 0.830

loop_
_space_group_symop_operation_xyz
'x, y, z'
'-x, -y, -z'

loop_
_atom_site_label
_atom_site_type_symbol
_atom_site_fract_x
_atom_site_fract_y
_atom_site_fract_z
_atom_site_U_iso_or_equiv
_atom_site_adp_type
_atom_site_occupancy
_atom_site_site_symmetry_order
_atom_site_calc_flag
_atom_site_refinement_flags_posn
_atom_site_refinement_flags_adp
Dy1 Dy 0.68061(2) 0.35665(2) 0.25639(2) 0.02416(8) Uani 1 1 d . .
S1 S 0.27455(12) 0.75001(11) 0.39860(11) 0.0304(2) Uani 1 1 d . .
O1 O 0.2762(4) 0.7303(3) 0.5357(3) 0.0377(7) Uani 1 1 d . .
O2 O 0.6019(3) 0.5534(3) 0.0689(3) 0.0329(7) Uani 1 1 d . .
O3 O 0.8200(3) 0.4369(4) 0.0406(3) 0.0392(8) Uani 1 1 d . .
O4 O 0.7258(4) 0.5906(4) -0.1213(3) 0.0542(10) Uani 1 1 d . .
O5 O 0.7817(4) 0.1136(3) 0.2881(3) 0.0359(7) Uani 1 1 d . .
O6 O 0.9401(3) 0.2475(3) 0.2515(3) 0.0357(7) Uani 1 1 d . .
O7 O 1.0115(4) 0.0275(4) 0.3093(4) 0.0567(11) Uani 1 1 d . .
O8 O 0.5929(4) 0.2720(3) 0.1170(3) 0.0406(8) Uani 1 1 d . .
H8A H 0.6519 0.2033 0.0825 0.061 Uiso 1 1 d R U
H8B H 0.5046 0.3169 0.0712 0.061 Uiso 1 1 d R U
N1 N 0.5023(4) 0.5263(3) 0.3375(3) 0.0249(7) Uani 1 1 d . .
N2 N 0.2445(4) 0.6005(4) 0.3991(4) 0.0322(8) Uani 1 1 d . .
N3 N 0.4480(4) 0.7613(4) 0.3313(4) 0.0337(8) Uani 1 1 d . .
N4 N 0.4388(4) 0.2823(4) 0.3635(3) 0.0280(7) Uani 1 1 d . .
N5 N 0.7879(4) 0.5541(4) 0.2514(3) 0.0266(7) Uani 1 1 d . .
N6 N 0.7169(4) 0.5283(4) -0.0079(4) 0.0352(9) Uani 1 1 d . .
N7 N 0.9135(4) 0.1271(4) 0.2832(4) 0.0332(8) Uani 1 1 d . .
N8 N 0.7293(7) 0.0983(6) -0.0308(6) 0.0720(16) Uani 1 1 d . .
C1 C 0.3582(4) 0.5100(4) 0.3765(4) 0.0254(8) Uani 1 1 d . .
C2 C 0.5366(5) 0.6516(4) 0.3179(4) 0.0244(8) Uani 1 1 d . .
C3 C 0.3241(5) 0.3735(4) 0.3926(4) 0.0260(8) Uani 1 1 d . .
C4 C 0.1825(5) 0.3413(5) 0.4393(4) 0.0331(9) Uani 1 1 d . .
H4A H 0.1032 0.4076 0.4596 0.040 Uiso 1 1 calc R U
C5 C 0.1593(5) 0.2104(6) 0.4558(5) 0.0401(11) Uani 1 1 d . .
H5A H 0.0631 0.1859 0.4857 0.048 Uiso 1 1 calc R U
C6 C 0.2767(6) 0.1167(5) 0.4284(5) 0.0396(11) Uani 1 1 d . .
H6A H 0.2634 0.0256 0.4416 0.047 Uiso 1 1 calc R U
C7 C 0.4136(5) 0.1556(5) 0.3818(5) 0.0344(10) Uani 1 1 d . .
H7A H 0.4940 0.0902 0.3617 0.041 Uiso 1 1 calc R U
C8 C 0.6957(5) 0.6644(4) 0.2730(4) 0.0269(8) Uani 1 1 d . .
C9 C 0.7488(6) 0.7845(5) 0.2565(5) 0.0358(10) Uani 1 1 d . .
H9A H 0.6829 0.8612 0.2727 0.043 Uiso 1 1 calc R U
C10 C 0.8963(6) 0.7909(5) 0.2169(5) 0.0413(11) Uani 1 1 d . .
H10A H 0.9337 0.8721 0.2050 0.050 Uiso 1 1 calc R U
C11 C 0.9913(6) 0.6779(5) 0.1942(5) 0.0390(11) Uani 1 1 d . .
H11A H 1.0942 0.6801 0.1665 0.047 Uiso 1 1 calc R U
C12 C 0.9314(5) 0.5615(5) 0.2131(5) 0.0336(10) Uani 1 1 d . .
H12A H 0.9958 0.4836 0.1979 0.040 Uiso 1 1 calc R U
C13 C 0.7198(7) 0.0080(7) -0.0580(6) 0.0549(15) Uani 1 1 d . .
C14 C 0.7074(9) -0.1088(8) -0.0892(7) 0.078(2) Uani 1 1 d . .
H14A H 0.6621 -0.1753 -0.0134 0.093 Uiso 1 1 calc R U
H14B H 0.8062 -0.1515 -0.1188 0.093 Uiso 1 1 calc R U
H14C H 0.6454 -0.0799 -0.1569 0.093 Uiso 1 1 calc R U

loop_
_atom_site_aniso_label
_atom_site_aniso_U_11
_atom_site_aniso_U_22
_atom_site_aniso_U_33
_atom_site_aniso_U_23
_atom_site_aniso_U_13
_atom_site_aniso_U_12
Dy1 0.02157(11) 0.02407(11) 0.02868(12) -0.01240(7) -0.00298(7) -0.00142(7)
S1 0.0316(5) 0.0276(5) 0.0307(5) -0.0130(4) -0.0081(4) 0.0076(4)
O1 0.0473(19) 0.0354(17) 0.0312(17) -0.0159(14) -0.0092(14) 0.0036(14)
O2 0.0303(16) 0.0367(17) 0.0314(17) -0.0135(13) -0.0039(13) -0.0010(13)
O3 0.0283(16) 0.053(2) 0.0322(17) -0.0131(15) -0.0049(13) 0.0010(14)
O4 0.055(2) 0.070(3) 0.0262(18) -0.0049(17) -0.0081(16) -0.0032(19)
O5 0.0307(16) 0.0301(16) 0.052(2) -0.0203(14) -0.0088(14) -0.0014(13)
O6 0.0266(15) 0.0278(16) 0.049(2) -0.0108(14) -0.0036(14) -0.0014(12)
O7 0.041(2) 0.0334(19) 0.092(3) -0.017(2) -0.019(2) 0.0075(16)
O8 0.0392(18) 0.0424(19) 0.052(2) -0.0290(16) -0.0195(16) 0.0044(14)
N1 0.0233(16) 0.0221(16) 0.0296(18) -0.0111(13) -0.0025(13) -0.0005(13)
N2 0.0247(18) 0.038(2) 0.037(2) -0.0206(17) -0.0034(15) 0.0012(15)
N3 0.036(2) 0.0272(18) 0.037(2) -0.0128(16) -0.0046(16) 0.0003(15)
N4 0.0267(18) 0.0283(18) 0.0295(19) -0.0100(14) -0.0040(14) -0.0042(14)
N5 0.0259(17) 0.0277(18) 0.0273(18) -0.0094(14) -0.0034(14) -0.0059(14)
N6 0.034(2) 0.042(2) 0.030(2) -0.0109(17) -0.0038(16) -0.0099(17)
N7 0.0310(19) 0.0303(19) 0.037(2) -0.0137(16) -0.0053(16) 0.0023(15)
N8 0.092(5) 0.066(4) 0.071(4) -0.042(3) -0.006(3) -0.013(3)
C1 0.028(2) 0.028(2) 0.0209(19) -0.0105(15) -0.0042(15) 0.0006(16)
C2 0.031(2) 0.0199(18) 0.0204(19) -0.0076(14) -0.0040(15) 0.0015(15)
C3 0.028(2) 0.029(2) 0.022(2) -0.0095(16) -0.0069(16) -0.0024(16)
C4 0.026(2) 0.040(2) 0.032(2) -0.0136(19) -0.0012(17) -0.0024(18)
C5 0.032(2) 0.052(3) 0.039(3) -0.014(2) 0.000(2) -0.019(2)
C6 0.047(3) 0.034(2) 0.041(3) -0.011(2) -0.006(2) -0.015(2)
C7 0.038(2) 0.028(2) 0.039(3) -0.0129(19) -0.007(2) -0.0042(18)
C8 0.034(2) 0.026(2) 0.023(2) -0.0104(16) -0.0049(16) -0.0038(16)
C9 0.044(3) 0.030(2) 0.038(3) -0.0158(19) -0.002(2) -0.0100(19)
C10 0.046(3) 0.037(3) 0.049(3) -0.019(2) -0.002(2) -0.020(2)
C11 0.035(2) 0.046(3) 0.042(3) -0.015(2) -0.003(2) -0.017(2)
C12 0.029(2) 0.036(2) 0.038(3) -0.0139(19) -0.0033(18) -0.0077(18)
C13 0.066(4) 0.065(4) 0.039(3) -0.027(3) -0.001(3) -0.012(3)
C14 0.101(6) 0.088(5) 0.066(5) -0.046(4) 0.020(4) -0.056(5)

loop_
_atom_type_symbol
_atom_type_description
_atom_type_scat_dispersion_real
_atom_type_scat_dispersion_imag
_atom_type_scat_source
C C 0.0033 0.0016 'International Tables Vol C Tables 4.2.6.8 and 6.1.1.4'
H H 0.0000 0.0000 'International Tables Vol C Tables 4.2.6.8 and 6.1.1.4'
N N 0.0061 0.0033 'International Tables Vol C Tables 4.2.6.8 and 6.1.1.4'
O O 0.0106 0.0060 'International Tables Vol C Tables 4.2.6.8 and 6.1.1.4'
S S 0.1246 0.1234 'International Tables Vol C Tables 4.2.6.8 and 6.1.1.4'
Dy Dy -0.1892 4.4098 'International Tables Vol C Tables 4.2.6.8 and 6.1.1.4'

loop_
_geom_angle_atom_site_label_1
_geom_angle_atom_site_label_2
_geom_angle_atom_site_label_3
_geom_angle
_geom_angle_site_symmetry_1
_geom_angle_site_symmetry_3
O1 Dy1 O8 135.01(12) 2_666 .
O1 Dy1 O6 73.65(12) 2_666 .
O8 Dy1 O6 102.62(11) . .
O1 Dy1 O5 75.37(11) 2_666 .
O8 Dy1 O5 68.69(10) . .
O6 Dy1 O5 51.96(11) . .
O1 Dy1 N1 82.08(11) 2_666 .
O8 Dy1 N1 115.55(11) . .
O6 Dy1 N1 141.57(11) . .
O5 Dy1 N1 147.26(12) . .
O1 Dy1 O3 138.90(11) 2_666 .
O8 Dy1 O3 71.24(12) . .
O6 Dy1 O3 69.05(11) . .
O5 Dy1 O3 94.25(12) . .
N1 Dy1 O3 118.19(11) . .
O1 Dy1 N5 84.14(12) 2_666 .
O8 Dy1 N5 140.61(12) . .
O6 Dy1 N5 82.02(11) . .
O5 Dy1 N5 133.08(11) . .
N1 Dy1 N5 66.00(11) . .
O3 Dy1 N5 74.34(12) . .
O1 Dy1 N4 80.03(12) 2_666 .
O8 Dy1 N4 72.26(12) . .
O6 Dy1 N4 135.55(11) . .
O5 Dy1 N4 87.25(12) . .
N1 Dy1 N4 65.43(12) . .
O3 Dy1 N4 140.04(11) . .
N5 Dy1 N4 130.42(12) . .
O1 Dy1 O2 150.89(11) 2_666 .
O8 Dy1 O2 70.58(11) . .
O6 Dy1 O2 119.68(11) . .
O5 Dy1 O2 133.66(11) . .
N1 Dy1 O2 72.15(11) . .
O3 Dy1 O2 51.66(10) . .
N5 Dy1 O2 73.29(11) . .
N4 Dy1 O2 100.62(11) . .
O1 Dy1 N7 70.67(11) 2_666 .
O8 Dy1 N7 86.93(11) . .
O6 Dy1 N7 26.02(11) . .
O5 Dy1 N7 26.09(11) . .
N1 Dy1 N7 152.60(11) . .
O3 Dy1 N7 82.68(11) . .
N5 Dy1 N7 107.21(11) . .
N4 Dy1 N7 111.04(11) . .
O2 Dy1 N7 133.19(11) . .
O1 Dy1 N6 156.67(12) 2_666 .
O8 Dy1 N6 66.54(12) . .
O6 Dy1 N6 94.65(11) . .
O5 Dy1 N6 113.66(12) . .
N1 Dy1 N6 96.36(11) . .
O3 Dy1 N6 25.77(10) . .
N5 Dy1 N6 74.12(11) . .
N4 Dy1 N6 120.64(11) . .
O2 Dy1 N6 26.06(10) . .
N7 Dy1 N6 107.44(11) . .
O1 S1 N3 104.2(2) . .
O1 S1 N2 104.3(2) . .
N3 S1 N2 105.82(19) . .
S1 O1 Dy1 164.0(2) . 2_666
N6 O2 Dy1 94.6(2) . .
N6 O3 Dy1 96.4(3) . .
N7 O5 Dy1 95.0(2) . .
N7 O6 Dy1 95.4(2) . .
C1 N1 C2 117.4(3) . .
C1 N1 Dy1 120.5(3) . .
C2 N1 Dy1 120.5(3) . .
C1 N2 S1 118.9(3) . .
C2 N3 S1 119.2(3) . .
C7 N4 C3 117.9(4) . .
C7 N4 Dy1 121.7(3) . .
C3 N4 Dy1 120.0(3) . .
C12 N5 C8 118.8(4) . .
C12 N5 Dy1 121.8(3) . .
C8 N5 Dy1 118.9(3) . .
O4 N6 O3 122.5(4) . .
O4 N6 O2 120.9(4) . .
O3 N6 O2 116.6(4) . .
O4 N6 Dy1 173.3(3) . .
O3 N6 Dy1 57.8(2) . .
O2 N6 Dy1 59.4(2) . .
O7 N7 O6 121.3(4) . .
O7 N7 O5 121.6(4) . .
O6 N7 O5 117.0(3) . .
O7 N7 Dy1 172.6(3) . .
O6 N7 Dy1 58.57(19) . .
O5 N7 Dy1 58.94(19) . .
N2 C1 N1 128.3(4) . .
N2 C1 C3 115.8(4) . .
N1 C1 C3 115.9(3) . .
N3 C2 N1 128.4(4) . .
N3 C2 C8 116.5(4) . .
N1 C2 C8 115.2(3) . .
N4 C3 C4 122.4(4) . .
N4 C3 C1 116.2(4) . .
C4 C3 C1 121.4(4) . .
C5 C4 C3 118.4(4) . .
C6 C5 C4 119.2(5) . .
C5 C6 C7 119.3(5) . .
N4 C7 C6 122.7(4) . .
N5 C8 C9 121.1(4) . .
N5 C8 C2 117.3(4) . .
C9 C8 C2 121.5(4) . .
C10 C9 C8 119.4(5) . .
C9 C10 C11 119.6(4) . .
C10 C11 C12 118.0(5) . .
N5 C12 C11 123.0(4) . .
N8 C13 C14 178.6(7) . .

loop_
_geom_bond_atom_site_label_1
_geom_bond_atom_site_label_2
_geom_bond_distance
_geom_bond_site_symmetry_2
Dy1 O1 2.293(3) 2_666
Dy1 O8 2.411(3) .
Dy1 O6 2.444(3) .
Dy1 O5 2.452(3) .
Dy1 N1 2.452(3) .
Dy1 O3 2.463(3) .
Dy1 N5 2.478(3) .
Dy1 N4 2.479(4) .
Dy1 O2 2.497(3) .
Dy1 N7 2.851(3) .
Dy1 N6 2.893(4) .
S1 O1 1.494(3) .
S1 N3 1.650(4) .
S1 N2 1.656(4) .
O1 Dy1 2.293(3) 2_666
O2 N6 1.275(5) .
O3 N6 1.266(5) .
O4 N6 1.213(5) .
O5 N7 1.259(5) .
O6 N7 1.256(5) .
O7 N7 1.225(5) .
N1 C1 1.355(5) .
N1 C2 1.358(5) .
N2 C1 1.310(5) .
N3 C2 1.302(5) .
N4 C7 1.342(6) .
N4 C3 1.342(5) .
N5 C12 1.330(6) .
N5 C8 1.351(5) .
N8 C13 1.123(8) .
C1 C3 1.481(6) .
C2 C8 1.487(6) .
C3 C4 1.387(6) .
C4 C5 1.385(7) .
C5 C6 1.367(7) .
C6 C7 1.370(7) .
C8 C9 1.397(6) .
C9 C10 1.365(7) .
C10 C11 1.388(7) .
C11 C12 1.389(6) .
C13 C14 1.427(9) .

loop_
_geom_torsion_atom_site_label_1
_geom_torsion_atom_site_label_2
_geom_torsion_atom_site_label_3
_geom_torsion_atom_site_label_4
_geom_torsion
_geom_torsion_site_symmetry_4
N3 S1 O1 Dy1 -65.8(9) 2_666
N2 S1 O1 Dy1 45.0(9) 2_666
O1 S1 N2 C1 -95.4(4) .
N3 S1 N2 C1 14.3(4) .
O1 S1 N3 C2 94.8(4) .
N2 S1 N3 C2 -14.9(4) .
Dy1 O3 N6 O4 -172.1(4) .
Dy1 O3 N6 O2 8.6(4) .
Dy1 O2 N6 O4 172.2(4) .
Dy1 O2 N6 O3 -8.4(4) .
Dy1 O6 N7 O7 -171.3(4) .
Dy1 O6 N7 O5 8.1(4) .
Dy1 O5 N7 O7 171.3(4) .
Dy1 O5 N7 O6 -8.0(4) .
S1 N2 C1 N1 -8.1(6) .
S1 N2 C1 C3 173.5(3) .
C2 N1 C1 N2 -0.4(6) .
Dy1 N1 C1 N2 -165.9(3) .
C2 N1 C1 C3 178.0(3) .
Dy1 N1 C1 C3 12.5(4) .
S1 N3 C2 N1 9.4(6) .
S1 N3 C2 C8 -171.9(3) .
C1 N1 C2 N3 -0.3(6) .
Dy1 N1 C2 N3 165.3(3) .
C1 N1 C2 C8 -179.0(3) .
Dy1 N1 C2 C8 -13.4(4) .
C7 N4 C3 C4 -0.6(6) .
Dy1 N4 C3 C4 172.6(3) .
C7 N4 C3 C1 177.3(4) .
Dy1 N4 C3 C1 -9.5(5) .
N2 C1 C3 N4 176.8(4) .
N1 C1 C3 N4 -1.8(5) .
N2 C1 C3 C4 -5.3(6) .
N1 C1 C3 C4 176.1(4) .
N4 C3 C4 C5 -0.2(6) .
C1 C3 C4 C5 -178.0(4) .
C3 C4 C5 C6 1.5(7) .
C4 C5 C6 C7 -1.9(7) .
C3 N4 C7 C6 0.1(7) .
Dy1 N4 C7 C6 -173.0(4) .
C5 C6 C7 N4 1.1(7) .
C12 N5 C8 C9 -0.4(6) .
Dy1 N5 C8 C9 -172.4(3) .
C12 N5 C8 C2 -179.0(4) .
Dy1 N5 C8 C2 9.1(5) .
N3 C2 C8 N5 -176.2(4) .
N1 C2 C8 N5 2.6(5) .
N3 C2 C8 C9 5.2(6) .
N1 C2 C8 C9 -175.9(4) .
N5 C8 C9 C10 0.5(7) .
C2 C8 C9 C10 179.0(4) .
C8 C9 C10 C11 -0.3(7) .
C9 C10 C11 C12 -0.1(8) .
C8 N5 C12 C11 0.0(7) .
Dy1 N5 C12 C11 171.8(4) .
C10 C11 C12 N5 0.2(7) .
